data_7062008
loop_
_publ_author_name
'Hulushe, Siya T.'
'Malan, Frederick P.'
'Hosten, Eric C.'
'Lobb, Kevin A.'
'Khanye, Setshaba D.'
'Watkins, Gareth M.'

_publ_section_title
;
 Photo-and thermoresponsive N-salicylideneaniline derivatives: solid-state
 studies and structural aspects
;
_journal_name_full 'New Journal of Chemistry'
_journal_paper_doi 10.1039/D1NJ03056F
_journal_year 2022
_chemical_formula_moiety 'C13 H9 Cl N2 O3'
_chemical_formula_sum 'C13 H9 Cl N2 O3'
_chemical_formula_weight 276.66
_chemical_name_common 5-nitro-N-[3-(chloro)phenyl]salicylaldimine
_chemical_name_systematic 2-((E)-(3-chlorophenylimino)methyl-4-nitrophenol
_space_group_crystal_system monoclinic
_space_group_IT_number 14
_space_group_name_Hall '-P 2yn'
_space_group_name_H-M_alt 'P 1 21/n 1'
_atom_sites_solution_hydrogens geom
_atom_sites_solution_primary dual
_audit_creation_date 2022-02-25
_audit_creation_method
;
Olex2 1.3-ac4
(compiled 2018.12.05 svn.r3537 for Rigaku Oxford Diffraction, GUI svn.r5625)
;
_audit_update_record
;
2022-07-19 deposited with the CCDC.	2022-10-24 downloaded from the CCDC.
;
_cell_angle_alpha 90
_cell_angle_beta 91.845(3)
_cell_angle_gamma 90
_cell_formula_units_Z 4
_cell_length_a 14.7430(5)
_cell_length_b 3.7894(10)
_cell_length_c 21.5528(7)
_cell_measurement_reflns_used 4183
_cell_measurement_temperature 298(2)
_cell_measurement_theta_max 77.6180
_cell_measurement_theta_min 3.5700
_cell_volume 1203.5(3)
_computing_cell_refinement 'CrysAlisPro 1.171.41.123a (Rigaku OD, 2022)'
_computing_data_collection 'CrysAlisPro 1.171.41.123a (Rigaku OD, 2022)'
_computing_data_reduction 'CrysAlisPro 1.171.41.123a (Rigaku OD, 2022)'
_computing_molecular_graphics 'Olex2 (Dolomanov et al., 2009)'
_computing_publication_material 'Olex2 (Dolomanov et al., 2009)'
_computing_structure_refinement 'ShelXL (Sheldrick, 2015)'
_computing_structure_solution 'ShelXT (Sheldrick, 2015)'
_diffrn_ambient_environment air
_diffrn_ambient_temperature 298(2)
_diffrn_detector 'Hybrid Pixel Array Detector'
_diffrn_detector_area_resol_mean 10.0000
_diffrn_detector_type HyPix
_diffrn_measured_fraction_theta_full 0.995
_diffrn_measured_fraction_theta_max 0.953
_diffrn_measurement_details
;
List of Runs (angles in degrees, time in seconds):

  # Type    Start    End  Width  t~exp~   \w     \q     \k     \f   Frames
#--------------------------------------------------------------------------
  1  \w     98.00 160.00   0.50    0.28    --  110.25  18.00 -15.00  124
  2  \w    130.00 178.00   0.50    0.28    --  110.25  61.00 -90.00   96
  3  \w     97.00 173.00   0.50    0.28    --  110.25  15.00 -90.00  152
  4  \w     35.00 110.00   0.50    0.06    --   46.83  18.00 -15.00  150
  5  \w     -3.00  22.00   0.50    0.06    --  -46.83  18.00 -15.00   50
  6  \w    -72.00 -47.00   0.50    0.28    -- -102.00  61.00 -60.00   50
  7  \w    -27.00  24.00   0.50    0.06    --  -46.83  37.00 120.00  102
  8  \w     39.00  77.00   0.50    0.28    --  110.25 -61.00  90.00   76
  9  \w     42.00  67.00   0.50    0.28    --  110.25 -61.00 150.00   50
 10  \w    -26.00  13.00   0.50    0.06    --   46.83 -19.00  30.00   78
 11  \w    -27.00  -2.00   0.50    0.06    --   46.83 -18.00 175.00   50
 12  \w     49.00  80.00   0.50    0.28    --  110.25 -61.00   0.00   62
 13  \w     50.00  76.00   0.50    0.28    --  110.25 -61.00 -30.00   52
 14  \w     38.00  76.00   0.50    0.28    --  110.25 -61.00-180.00   76
 15  \w     46.00  90.00   0.50    0.06    --   46.83-125.00-120.00   88
 16  \w     71.00 110.00   0.50    0.28    --  110.25-125.00 -90.00   78
 17  \w     79.00 105.00   0.50    0.28    --  110.25 -94.00   0.00   52
 18  \w     38.00  65.00   0.50    0.28    --  110.25 -94.00   0.00   54
 19  \w     60.00 100.00   0.50    0.28    --  110.25-125.00  90.00   80
 20  \w     63.00 106.00   0.50    0.28    --  110.25 -94.00  90.00   86
 21  \w   -173.00 -99.00   0.50    0.28    -- -102.00 -45.00  90.00  148
 22  \w   -157.00 -92.00   0.50    0.28    -- -102.00 -30.00  90.00  130
 23  \w   -145.00 -92.00   0.50    0.28    -- -102.00 -18.00 175.00  106
 24  \w   -114.00 -41.00   0.50    0.06    --  -46.83 -18.00 175.00  146
;
_diffrn_measurement_device 'four-circle diffractometer'
_diffrn_measurement_device_type 'XtaLAB Synergy R, DW system, HyPix'
_diffrn_measurement_method '\w scans'
_diffrn_orient_matrix_type 'CrysAlisPro convention (1999,Acta A55,543-557)'
_diffrn_orient_matrix_UB_11 0.0048244000
_diffrn_orient_matrix_UB_12 -0.0160099000
_diffrn_orient_matrix_UB_13 0.0714589000
_diffrn_orient_matrix_UB_21 -0.1015806000
_diffrn_orient_matrix_UB_22 -0.0950064000
_diffrn_orient_matrix_UB_23 0.0003630000
_diffrn_orient_matrix_UB_31 0.0242457000
_diffrn_orient_matrix_UB_32 -0.3948737000
_diffrn_orient_matrix_UB_33 -0.0030101000
_diffrn_radiation_monochromator mirror
_diffrn_radiation_probe x-ray
_diffrn_radiation_type CuK\a
_diffrn_radiation_wavelength 1.54184
_diffrn_reflns_av_R_equivalents 0.0234
_diffrn_reflns_av_unetI/netI 0.0292
_diffrn_reflns_Laue_measured_fraction_full 0.995
_diffrn_reflns_Laue_measured_fraction_max 0.953
_diffrn_reflns_limit_h_max 17
_diffrn_reflns_limit_h_min -18
_diffrn_reflns_limit_k_max 3
_diffrn_reflns_limit_k_min -4
_diffrn_reflns_limit_l_max 26
_diffrn_reflns_limit_l_min -26
_diffrn_reflns_number 6431
_diffrn_reflns_point_group_measured_fraction_full 0.995
_diffrn_reflns_point_group_measured_fraction_max 0.953
_diffrn_reflns_theta_full 67.684
_diffrn_reflns_theta_max 78.264
_diffrn_reflns_theta_min 3.579
_diffrn_source 'Rotating-anode X-ray tube'
_diffrn_source_type 'Rigaku (Cu) X-ray Source'
_exptl_absorpt_coefficient_mu 2.882
_exptl_absorpt_correction_T_max 1.00000
_exptl_absorpt_correction_T_min 0.67948
_exptl_absorpt_correction_type multi-scan
_exptl_absorpt_process_details
;
CrysAlisPro 1.171.41.123a (Rigaku Oxford Diffraction, 2022)
Empirical absorption correction using spherical harmonics,
implemented in SCALE3 ABSPACK scaling algorithm.
;
_exptl_crystal_colour Yellow
_exptl_crystal_density_diffrn 1.521
_exptl_crystal_density_method 'Not measured'
_exptl_crystal_description Needles
_exptl_crystal_F_000 564
_exptl_crystal_recrystallization_method 'slow evaporation from MeCN'
_exptl_crystal_size_max 0.256
_exptl_crystal_size_mid 0.137
_exptl_crystal_size_min 0.073
_refine_diff_density_max 0.198
_refine_diff_density_min -0.286
_refine_diff_density_rms 0.043
_refine_ls_extinction_method none
_refine_ls_goodness_of_fit_ref 1.047
_refine_ls_hydrogen_treatment constr
_refine_ls_matrix_type full
_refine_ls_number_parameters 173
_refine_ls_number_reflns 2461
_refine_ls_number_restraints 0
_refine_ls_restrained_S_all 1.047
_refine_ls_R_factor_all 0.0503
_refine_ls_R_factor_gt 0.0395
_refine_ls_shift/su_max 0.000
_refine_ls_shift/su_mean 0.000
_refine_ls_structure_factor_coef Fsqd
_refine_ls_weighting_details 'w=1/[\s^2^(Fo^2^)+(0.0507P)^2^+0.4850P] where P=(Fo^2^+2Fc^2^)/3'
_refine_ls_weighting_scheme calc
_refine_ls_wR_factor_gt 0.1063
_refine_ls_wR_factor_ref 0.1159
_reflns_Friedel_coverage 0.000
_reflns_number_gt 1983
_reflns_number_total 2461
_reflns_threshold_expression 'I > 2\s(I)'
_cod_data_source_file d1nj03056f3.cif
_cod_data_source_block sh37_300b_auto
_cod_original_cell_volume 1203.47(6)
_cod_database_code 7062008
_shelx_space_group_comment
;
The symmetry employed for this shelxl refinement is uniquely defined
by the following loop, which should always be used as a source of
symmetry information in preference to the above space-group names.
They are only intended as comments.
;

loop_
_space_group_symop_operation_xyz
'x, y, z'
'-x+1/2, y+1/2, -z+1/2'
'-x, -y, -z'
'x-1/2, -y-1/2, z-1/2'

loop_
_atom_site_label
_atom_site_type_symbol
_atom_site_fract_x
_atom_site_fract_y
_atom_site_fract_z
_atom_site_U_iso_or_equiv
_atom_site_adp_type
_atom_site_occupancy
_atom_site_site_symmetry_order
_atom_site_calc_flag
_atom_site_refinement_flags_posn
_atom_site_refinement_flags_adp
_atom_site_refinement_flags_occupancy
_atom_site_disorder_assembly
_atom_site_disorder_group
Cl15 Cl 0.52603(4) 0.63359(19) 0.07171(2) 0.0676(2) Uani 1 1 d . . . . .
O19 O 0.24369(10) 0.7136(5) 0.32055(7) 0.0589(4) Uani 1 1 d . . . . .
H19 H 0.288702 0.735656 0.299514 0.088 Uiso 1 1 calc GR . . . .
N8 N 0.41402(10) 0.6709(4) 0.29284(7) 0.0431(4) Uani 1 1 d . . . . .
O18 O 0.41503(11) 0.0448(6) 0.56122(7) 0.0695(5) Uani 1 1 d . . . . .
N16 N 0.33672(12) 0.1409(5) 0.55080(7) 0.0502(4) Uani 1 1 d . . . . .
O17 O 0.27758(12) 0.1074(6) 0.58870(8) 0.0819(6) Uani 1 1 d . . . . .
C2 C 0.38061(12) 0.3426(5) 0.44849(8) 0.0411(4) Uani 1 1 d . . . . .
H2 H 0.440067 0.278080 0.458768 0.049 Uiso 1 1 calc R . . . .
C9 C 0.48684(12) 0.7362(5) 0.25285(9) 0.0405(4) Uani 1 1 d . . . . .
C14 C 0.47242(13) 0.6694(5) 0.18991(9) 0.0425(4) Uani 1 1 d . . . . .
H14 H 0.416775 0.584713 0.174805 0.051 Uiso 1 1 calc R . . . .
C1 C 0.35916(12) 0.4855(5) 0.39049(8) 0.0398(4) Uani 1 1 d . . . . .
C3 C 0.31318(13) 0.2969(5) 0.49082(8) 0.0414(4) Uani 1 1 d . . . . .
C7 C 0.43086(13) 0.5396(5) 0.34677(8) 0.0419(4) Uani 1 1 d . . . . .
H7 H 0.490123 0.477725 0.358159 0.050 Uiso 1 1 calc R . . . .
C6 C 0.26798(13) 0.5783(5) 0.37570(9) 0.0433(4) Uani 1 1 d . . . . .
C10 C 0.56949(13) 0.8729(5) 0.27457(9) 0.0459(4) Uani 1 1 d . . . . .
H10 H 0.579116 0.919440 0.316635 0.055 Uiso 1 1 calc R . . . .
C4 C 0.22354(13) 0.3909(6) 0.47681(9) 0.0478(5) Uani 1 1 d . . . . .
H4 H 0.179050 0.358685 0.505910 0.057 Uiso 1 1 calc R . . . .
C13 C 0.54219(14) 0.7313(5) 0.15034(9) 0.0461(4) Uani 1 1 d . . . . .
C11 C 0.63709(13) 0.9391(6) 0.23331(10) 0.0507(5) Uani 1 1 d . . . . .
H11 H 0.691993 1.033286 0.247871 0.061 Uiso 1 1 calc R . . . .
C5 C 0.20167(13) 0.5308(6) 0.41987(10) 0.0502(5) Uani 1 1 d . . . . .
H5 H 0.141957 0.595328 0.410376 0.060 Uiso 1 1 calc R . . . .
C12 C 0.62468(14) 0.8678(6) 0.17075(10) 0.0505(5) Uani 1 1 d . . . . .
H12 H 0.670616 0.910651 0.143149 0.061 Uiso 1 1 calc R . . . .

loop_
_atom_site_aniso_label
_atom_site_aniso_U_11
_atom_site_aniso_U_22
_atom_site_aniso_U_33
_atom_site_aniso_U_23
_atom_site_aniso_U_13
_atom_site_aniso_U_12
Cl15 0.0740(4) 0.0866(5) 0.0429(3) -0.0069(3) 0.0107(2) 0.0008(3)
O19 0.0448(7) 0.0800(11) 0.0517(8) 0.0149(8) -0.0025(6) 0.0068(8)
N8 0.0423(8) 0.0477(9) 0.0395(8) -0.0009(7) 0.0033(6) -0.0002(7)
O18 0.0576(9) 0.1036(14) 0.0470(8) 0.0102(9) -0.0012(7) 0.0190(9)
N16 0.0529(10) 0.0567(11) 0.0410(8) -0.0007(8) 0.0043(7) -0.0005(8)
O17 0.0663(10) 0.1251(18) 0.0555(9) 0.0243(10) 0.0186(8) 0.0042(11)
C2 0.0370(9) 0.0442(10) 0.0421(9) -0.0043(8) 0.0014(7) 0.0022(8)
C9 0.0404(9) 0.0395(9) 0.0415(9) -0.0008(8) 0.0033(7) 0.0012(7)
C14 0.0417(9) 0.0430(10) 0.0426(9) 0.0001(8) 0.0006(7) -0.0014(8)
C1 0.0406(9) 0.0391(9) 0.0397(9) -0.0036(8) 0.0026(7) 0.0007(7)
C3 0.0426(9) 0.0430(10) 0.0386(9) -0.0031(8) 0.0014(7) -0.0007(8)
C7 0.0403(9) 0.0434(10) 0.0421(9) -0.0038(8) 0.0020(7) 0.0037(8)
C6 0.0411(9) 0.0439(10) 0.0448(10) -0.0006(8) -0.0015(7) 0.0020(8)
C10 0.0468(10) 0.0450(11) 0.0455(10) -0.0035(8) -0.0029(8) -0.0003(8)
C4 0.0427(10) 0.0510(11) 0.0503(10) -0.0024(9) 0.0108(8) -0.0015(9)
C13 0.0508(10) 0.0450(10) 0.0427(9) -0.0003(8) 0.0065(8) 0.0046(9)
C11 0.0391(9) 0.0477(11) 0.0653(12) 0.0003(10) -0.0015(9) -0.0025(8)
C5 0.0370(9) 0.0561(12) 0.0573(11) -0.0005(10) 0.0017(8) 0.0021(9)
C12 0.0443(10) 0.0489(12) 0.0591(12) 0.0046(10) 0.0128(9) 0.0006(9)

loop_
_atom_type_symbol
_atom_type_description
_atom_type_scat_dispersion_real
_atom_type_scat_dispersion_imag
_atom_type_scat_source
C C 0.0181 0.0091 'International Tables Vol C Tables 4.2.6.8 and 6.1.1.4'
H H 0.0000 0.0000 'International Tables Vol C Tables 4.2.6.8 and 6.1.1.4'
Cl Cl 0.3639 0.7018 'International Tables Vol C Tables 4.2.6.8 and 6.1.1.4'
N N 0.0311 0.0180 'International Tables Vol C Tables 4.2.6.8 and 6.1.1.4'
O O 0.0492 0.0322 'International Tables Vol C Tables 4.2.6.8 and 6.1.1.4'

loop_
_geom_angle_atom_site_label_1
_geom_angle_atom_site_label_2
_geom_angle_atom_site_label_3
_geom_angle
_geom_angle_site_symmetry_1
_geom_angle_site_symmetry_3
_geom_angle_publ_flag
C7 N8 C9 119.35(16) . . ?
O18 N16 C3 118.74(16) . . ?
O17 N16 O18 122.42(18) . . ?
O17 N16 C3 118.84(17) . . ?
C3 C2 C1 119.68(17) . . ?
C14 C9 N8 117.78(17) . . ?
C14 C9 C10 120.07(17) . . ?
C10 C9 N8 122.12(17) . . ?
C13 C14 C9 118.67(18) . . ?
C2 C1 C7 119.29(16) . . ?
C2 C1 C6 119.09(16) . . ?
C6 C1 C7 121.61(17) . . ?
C2 C3 N16 118.82(17) . . ?
C2 C3 C4 121.53(18) . . ?
C4 C3 N16 119.64(17) . . ?
N8 C7 C1 121.29(17) . . ?
O19 C6 C1 121.48(17) . . ?
O19 C6 C5 118.88(17) . . ?
C5 C6 C1 119.64(17) . . ?
C11 C10 C9 119.58(18) . . ?
C5 C4 C3 119.28(17) . . ?
C14 C13 Cl15 118.97(16) . . ?
C14 C13 C12 122.30(18) . . ?
C12 C13 Cl15 118.73(15) . . ?
C10 C11 C12 121.19(19) . . ?
C4 C5 C6 120.77(18) . . ?
C13 C12 C11 118.16(18) . . ?

loop_
_geom_bond_atom_site_label_1
_geom_bond_atom_site_label_2
_geom_bond_distance
_geom_bond_site_symmetry_2
_geom_bond_publ_flag
Cl15 C13 1.743(2) . ?
O19 C6 1.333(2) . ?
N8 C9 1.420(2) . ?
N8 C7 1.281(2) . ?
O18 N16 1.224(2) . ?
N16 O17 1.220(2) . ?
N16 C3 1.453(3) . ?
C2 C1 1.389(3) . ?
C2 C3 1.382(2) . ?
C9 C14 1.390(3) . ?
C9 C10 1.391(3) . ?
C14 C13 1.377(3) . ?
C1 C7 1.453(2) . ?
C1 C6 1.416(3) . ?
C3 C4 1.392(3) . ?
C6 C5 1.398(3) . ?
C10 C11 1.380(3) . ?
C4 C5 1.366(3) . ?
C13 C12 1.380(3) . ?
C11 C12 1.381(3) . ?
